data_9014139
loop_
_publ_author_name
'Choisnet, J.'
'Raveau, B.'

_publ_section_title
;
 Une nouvelle structure hexagonale compacte ordonne: les oxydes
 (Sn - x3)octa (M - Li)tetra O8 avec X = Sn(Ti)+ M + Li et M = Zn, Mg
 _cod_database_code 1001289
;
_journal_name_full 'Materials Research Bulletin'
_journal_page_first 1381
_journal_page_last 1389
_journal_paper_doi 10.1016/0025-5408(79)90079-5
_journal_volume 14
_journal_year 1979
_chemical_formula_sum 'Li0.4 Mg0.4 O2 Sn0.7'
_space_group_IT_number 186
_symmetry_space_group_name_Hall 'P 6c -2c'
_symmetry_space_group_name_H-M 'P 63 m c'
_cell_angle_alpha 90
_cell_angle_beta 90
_cell_angle_gamma 120
_cell_length_a 6.077
_cell_length_b 6.077
_cell_length_c 9.829
_cell_formula_units_Z 8
_cell_volume 314.354
_database_code_amcsd 0014277
_exptl_crystal_density_diffrn 5.392
_cod_duplicate_entry 1001289
_cod_original_formula_sum 'Sn.7 Mg.4 Li.4 O2'
_cod_database_code 9014139
_amcsd_formula_title 'Li1.6 Mg1.6 O8 Sn2.8'

loop_
_space_group_symop_operation_xyz
x,y,z
-x,-x+y,1/2+z
x-y,x,1/2+z
-y,-x,z
-y,x-y,z
x-y,-y,1/2+z
-x,-y,1/2+z
x,x-y,z
-x+y,-x,z
y,x,1/2+z
y,-x+y,1/2+z
-x+y,y,z

loop_
_atom_site_label
_atom_site_fract_x
_atom_site_fract_y
_atom_site_fract_z
_atom_site_occupancy
Sn1 0.33333 0.66667 0.49700 1.00000
Sn2 0.16800 -0.16800 0.22200 0.60000
Mg1 0.16800 -0.16800 0.22200 0.20000
Li1 0.16800 -0.16800 0.22200 0.20000
Mg2 0.33333 0.66667 -0.09200 1.00000
Li2 0.00000 0.00000 0.53800 1.00000
O1 0.00000 0.00000 0.33600 1.00000
O2 0.33333 0.66667 0.12700 1.00000
O3 0.46700 -0.46700 0.36900 1.00000
O4 0.16300 -0.16300 0.62500 1.00000

loop_
_cod_related_entry_id
_cod_related_entry_database
_cod_related_entry_code
1 AMCSD 0014277
